data_7063505
loop_
_publ_author_name
'Arif, Waseem'
'Kumar, Vipin'
'Chetti, Prabhakar'
'Kumar, Ravi'

_publ_section_title
;
 \b-Methoxyphenyl substituted porphyrins: synthesis, characterization and
 comprehensive spectral, structural, electrochemical and theoretical
 analysis
;
_journal_issue 44
_journal_name_full 'New Journal of Chemistry'
_journal_page_first 18848
_journal_page_last 18864
_journal_paper_doi 10.1039/D4NJ03904A
_journal_volume 48
_journal_year 2024
_chemical_formula_moiety 'C58 H42 N4 O2 [+ solvent]'
_chemical_formula_sum 'C58 H42 N4 O2'
_chemical_formula_weight 826.95
_space_group_crystal_system monoclinic
_space_group_IT_number 15
_space_group_name_Hall '-C 2yc'
_space_group_name_H-M_alt 'C 1 2/c 1'
_atom_sites_solution_hydrogens mixed
_audit_creation_method SHELXL-2018/3
_audit_update_record
;
2023-07-14 deposited with the CCDC.	2024-10-21 downloaded from the CCDC.
;
_cell_angle_alpha 90
_cell_angle_beta 109.790(2)
_cell_angle_gamma 90
_cell_formula_units_Z 8
_cell_length_a 25.4032(11)
_cell_length_b 10.7091(5)
_cell_length_c 36.4314(15)
_cell_measurement_reflns_used 9891
_cell_measurement_temperature 296(2)
_cell_measurement_theta_max 69.93
_cell_measurement_theta_min 2.58
_cell_volume 9325.7(7)
_computing_cell_refinement 'APEX3/SAINT (Bruker, 2016)'
_computing_data_collection 'APEX3 (Bruker, 2016)'
_computing_data_reduction 'SAINT/XPREP (Bruker, 2016)'
_computing_molecular_graphics 'ORTEP3 (Farrugia, 1997) '
_computing_publication_material 'SHELXL-2018/3 (Sheldrick, 2018)'
_computing_structure_refinement 'SHELXL-2018/3 (Sheldrick, 2018)'
_computing_structure_solution 'SHELXT-2018/2 (Sheldrick, 2018)'
_diffrn_ambient_temperature 296(2)
_diffrn_measured_fraction_theta_full 0.984
_diffrn_measured_fraction_theta_max 0.984
_diffrn_measurement_device_type 'Bruker D8 VENTURE diffractometer with PHOTON II detector'
_diffrn_measurement_method '\w and \f scan'
_diffrn_radiation_source 'micro-focus sealed tube'
_diffrn_radiation_type CuK\a
_diffrn_radiation_wavelength 1.54178
_diffrn_reflns_av_R_equivalents 0.1166
_diffrn_reflns_av_unetI/netI 0.0614
_diffrn_reflns_Laue_measured_fraction_full 0.984
_diffrn_reflns_Laue_measured_fraction_max 0.984
_diffrn_reflns_limit_h_max 29
_diffrn_reflns_limit_h_min -30
_diffrn_reflns_limit_k_max 12
_diffrn_reflns_limit_k_min -12
_diffrn_reflns_limit_l_max 41
_diffrn_reflns_limit_l_min -43
_diffrn_reflns_number 62109
_diffrn_reflns_point_group_measured_fraction_full 0.984
_diffrn_reflns_point_group_measured_fraction_max 0.984
_diffrn_reflns_theta_full 66.492
_diffrn_reflns_theta_max 66.492
_diffrn_reflns_theta_min 2.578
_exptl_absorpt_coefficient_mu 0.561
_exptl_absorpt_correction_T_max 0.7533
_exptl_absorpt_correction_T_min 0.5843
_exptl_absorpt_correction_type multi-scan
_exptl_absorpt_process_details 'SADABS (Bruker, 2016)'
_exptl_crystal_colour brown
_exptl_crystal_density_diffrn 1.178
_exptl_crystal_description needle
_exptl_crystal_F_000 3472
_exptl_crystal_size_max 0.540
_exptl_crystal_size_mid 0.051
_exptl_crystal_size_min 0.023
_refine_diff_density_max 0.803
_refine_diff_density_min -0.244
_refine_diff_density_rms 0.055
_refine_ls_extinction_coef 0.00069(10)
_refine_ls_extinction_expression Fc^*^=kFc[1+0.001xFc^2^\l^3^/sin(2\q)]^-1/4^
_refine_ls_extinction_method 'SHELXL-2018/3 (Sheldrick 2018)'
_refine_ls_goodness_of_fit_ref 1.052
_refine_ls_hydrogen_treatment mixed
_refine_ls_matrix_type full
_refine_ls_number_parameters 585
_refine_ls_number_reflns 8097
_refine_ls_number_restraints 2
_refine_ls_restrained_S_all 1.052
_refine_ls_R_factor_all 0.1373
_refine_ls_R_factor_gt 0.0721
_refine_ls_shift/su_max 0.003
_refine_ls_shift/su_mean 0.000
_refine_ls_structure_factor_coef Fsqd
_refine_ls_weighting_details 'w=1/[\s^2^(Fo^2^)+(0.1430P)^2^+5.7310P] where P=(Fo^2^+2Fc^2^)/3'
_refine_ls_weighting_scheme calc
_refine_ls_wR_factor_gt 0.1922
_refine_ls_wR_factor_ref 0.2726
_reflns_Friedel_coverage 0.000
_reflns_number_gt 4113
_reflns_number_total 8097
_reflns_threshold_expression 'I > 2\s(I)'
_cod_data_source_file d4nj03904a2.cif
_cod_data_source_block RW8P
_cod_depositor_comments 'Adding full bibliography for 7063503--7063505.cif.'
_cod_original_cell_volume 9325.6(7)
_cod_original_sg_symbol_H-M 'C 2/c'
_cod_database_code 7063505
_shelx_shelxl_version_number 2018/3
_shelx_space_group_comment
;
The symmetry employed for this shelxl refinement is uniquely defined
by the following loop, which should always be used as a source of
symmetry information in preference to the above space-group names.
They are only intended as comments.
;
_shelx_estimated_absorpt_t_min 0.751
_shelx_estimated_absorpt_t_max 0.987

loop_
_space_group_symop_operation_xyz
'x, y, z'
'-x, y, -z+1/2'
'x+1/2, y+1/2, z'
'-x+1/2, y+1/2, -z+1/2'
'-x, -y, -z'
'x, -y, z-1/2'
'-x+1/2, -y+1/2, -z'
'x+1/2, -y+1/2, z-1/2'

loop_
_atom_site_label
_atom_site_type_symbol
_atom_site_fract_x
_atom_site_fract_y
_atom_site_fract_z
_atom_site_U_iso_or_equiv
_atom_site_adp_type
_atom_site_occupancy
_atom_site_site_symmetry_order
_atom_site_calc_flag
_atom_site_refinement_flags_posn
_atom_site_refinement_flags_adp
_atom_site_refinement_flags_occupancy
_atom_site_disorder_assembly
_atom_site_disorder_group
C1 C 0.56252(15) 0.4541(4) 0.40170(10) 0.0614(9) Uani 1 1 d . . . . .
C2 C 0.53117(16) 0.3906(4) 0.42218(11) 0.0687(10) Uani 1 1 d . . . . .
H2 H 0.493680 0.367687 0.412147 0.082 Uiso 1 1 calc R U . . .
C3 C 0.56645(16) 0.3705(4) 0.45877(11) 0.0680(10) Uani 1 1 d . . . . .
H3 H 0.557791 0.330395 0.478654 0.082 Uiso 1 1 calc R U . . .
C4 C 0.62050(15) 0.4228(3) 0.46152(10) 0.0590(9) Uani 1 1 d . . . . .
C5 C 0.66673(15) 0.4213(3) 0.49591(10) 0.0565(9) Uani 1 1 d . . . . .
C6 C 0.71969(15) 0.4707(3) 0.50040(10) 0.0573(9) Uani 1 1 d . . . . .
C7 C 0.76927(15) 0.4704(3) 0.53525(10) 0.0598(9) Uani 1 1 d . . . . .
C8 C 0.81146(15) 0.5275(3) 0.52628(10) 0.0573(9) Uani 1 1 d . . . . .
C9 C 0.78925(15) 0.5672(3) 0.48570(10) 0.0567(9) Uani 1 1 d . . . . .
C10 C 0.81725(15) 0.6301(3) 0.46400(10) 0.0588(9) Uani 1 1 d . . . . .
C11 C 0.79464(14) 0.6623(3) 0.42440(10) 0.0596(9) Uani 1 1 d . . . . .
C12 C 0.82584(16) 0.7282(4) 0.40371(11) 0.0663(10) Uani 1 1 d . . . . .
H12 H 0.862767 0.754897 0.414097 0.080 Uiso 1 1 calc R U . . .
C13 C 0.79166(16) 0.7434(4) 0.36683(11) 0.0672(10) Uani 1 1 d . . . . .
H13 H 0.800706 0.781892 0.346863 0.081 Uiso 1 1 calc R U . . .
C14 C 0.73831(16) 0.6895(4) 0.36373(10) 0.0623(9) Uani 1 1 d . . . . .
C15 C 0.69145(16) 0.6922(4) 0.32985(10) 0.0648(10) Uani 1 1 d . . . . .
C16 C 0.63885(16) 0.6474(4) 0.32697(10) 0.0653(10) Uani 1 1 d . . . . .
C17 C 0.58998(17) 0.6447(5) 0.29242(11) 0.0808(12) Uani 1 1 d . . . . .
H17 H 0.587398 0.675130 0.267958 0.097 Uiso 1 1 calc R U . . .
C18 C 0.54865(18) 0.5901(4) 0.30197(11) 0.0805(12) Uani 1 1 d . . . . .
H18 H 0.512366 0.576782 0.285060 0.097 Uiso 1 1 calc R U . . .
C19 C 0.56948(16) 0.5558(4) 0.34235(11) 0.0671(10) Uani 1 1 d . . . . .
C20 C 0.53995(15) 0.4938(4) 0.36312(10) 0.0648(10) Uani 1 1 d . . . . .
C21 C 0.47931(17) 0.4743(5) 0.34223(11) 0.0742(11) Uani 1 1 d . . . . .
C22 C 0.44266(19) 0.5748(5) 0.33405(13) 0.0932(14) Uani 1 1 d . . . . .
H22 H 0.456587 0.654517 0.341675 0.112 Uiso 1 1 calc R U . . .
C23 C 0.3859(2) 0.5591(7) 0.31481(15) 0.1113(18) Uani 1 1 d . . . . .
H23 H 0.362060 0.627809 0.309496 0.134 Uiso 1 1 calc R U . . .
C24 C 0.3650(2) 0.4429(7) 0.30372(15) 0.1096(19) Uani 1 1 d . . . . .
H24 H 0.326822 0.432679 0.290881 0.132 Uiso 1 1 calc R U . . .
C25 C 0.3989(3) 0.3423(7) 0.31105(16) 0.1176(19) Uani 1 1 d . . . . .
H25 H 0.384238 0.263212 0.303218 0.141 Uiso 1 1 calc R U . . .
C26 C 0.4573(2) 0.3582(6) 0.33088(15) 0.1035(16) Uani 1 1 d . . . . .
H26 H 0.480709 0.288903 0.336204 0.124 Uiso 1 1 calc R U . . .
C27 C 0.65703(15) 0.3664(4) 0.53111(10) 0.0630(10) Uani 1 1 d . . . . .
C28 C 0.67343(19) 0.2478(4) 0.54358(11) 0.0765(11) Uani 1 1 d . . . . .
H28 H 0.690297 0.197831 0.529850 0.092 Uiso 1 1 calc R U . . .
C29 C 0.6648(2) 0.2015(5) 0.57697(14) 0.0948(15) Uani 1 1 d . . . . .
H29 H 0.677013 0.121676 0.585939 0.114 Uiso 1 1 calc R U . . .
C30 C 0.6382(2) 0.2744(6) 0.59668(14) 0.0975(16) Uani 1 1 d . . . . .
H30 H 0.632665 0.243578 0.618948 0.117 Uiso 1 1 calc R U . . .
C31 C 0.6201(2) 0.3913(6) 0.58361(13) 0.0928(14) Uani 1 1 d . . . . .
H31 H 0.601832 0.439747 0.596762 0.111 Uiso 1 1 calc R U . . .
C32 C 0.62897(17) 0.4377(4) 0.55060(12) 0.0756(11) Uani 1 1 d . . . . .
H32 H 0.616077 0.516990 0.541459 0.091 Uiso 1 1 calc R U . . .
C33 C 0.77840(15) 0.4139(3) 0.57426(10) 0.0595(9) Uani 1 1 d . . . . .
C34 C 0.80908(17) 0.3060(4) 0.58465(11) 0.0728(11) Uani 1 1 d . . . . .
H34 H 0.821302 0.266283 0.566289 0.087 Uiso 1 1 calc R U . . .
C35 C 0.82249(18) 0.2541(4) 0.62163(11) 0.0768(12) Uani 1 1 d . . . . .
H35 H 0.843063 0.180517 0.627893 0.092 Uiso 1 1 calc R U . . .
C36 C 0.80470(18) 0.3137(4) 0.64884(11) 0.0741(11) Uani 1 1 d . . . . .
C37 C 0.77439(18) 0.4236(4) 0.63882(11) 0.0741(11) Uani 1 1 d . . . . .
H37 H 0.762704 0.464174 0.657295 0.089 Uiso 1 1 calc R U . . .
C38 C 0.76130(17) 0.4736(4) 0.60212(11) 0.0691(10) Uani 1 1 d . . . . .
H38 H 0.740964 0.547497 0.595924 0.083 Uiso 1 1 calc R U . . .
C39 C 0.8412(3) 0.1559(6) 0.69571(16) 0.137(2) Uani 1 1 d . . . . .
H39A H 0.846596 0.136766 0.722495 0.205 Uiso 1 1 calc R U . . .
H39B H 0.817825 0.093236 0.679212 0.205 Uiso 1 1 calc R U . . .
H39C H 0.876719 0.157514 0.691873 0.205 Uiso 1 1 calc R U . . .
C40 C 0.86865(15) 0.5404(3) 0.55566(10) 0.0613(9) Uani 1 1 d . . . . .
C41 C 0.91239(17) 0.4669(4) 0.55445(11) 0.0723(11) Uani 1 1 d . . . . .
H41 H 0.906514 0.411264 0.533851 0.087 Uiso 1 1 calc R U . . .
C42 C 0.96464(17) 0.4727(4) 0.58269(12) 0.0817(12) Uani 1 1 d . . . . .
H42 H 0.993501 0.421923 0.581133 0.098 Uiso 1 1 calc R U . . .
C43 C 0.97339(19) 0.5545(5) 0.61306(13) 0.0855(13) Uani 1 1 d . . . . .
C44 C 0.9298(2) 0.6261(5) 0.61589(13) 0.0891(13) Uani 1 1 d . . . . .
H44 H 0.935516 0.679109 0.637098 0.107 Uiso 1 1 calc R U . . .
C45 C 0.87777(18) 0.6191(4) 0.58732(12) 0.0778(12) Uani 1 1 d . . . . .
H45 H 0.848577 0.667772 0.589371 0.093 Uiso 1 1 calc R U . . .
C46 C 1.0711(3) 0.5072(7) 0.63940(19) 0.142(2) Uani 1 1 d . . . . .
H46A H 1.103611 0.527382 0.661357 0.213 Uiso 1 1 calc R U . . .
H46B H 1.064242 0.418985 0.639056 0.213 Uiso 1 1 calc R U . . .
H46C H 1.077183 0.531024 0.615750 0.213 Uiso 1 1 calc R U . . .
C47 C 0.87673(15) 0.6674(3) 0.48398(10) 0.0597(9) Uani 1 1 d . . . . .
C48 C 0.89008(17) 0.7614(4) 0.51188(12) 0.0715(11) Uani 1 1 d . . . . .
H48 H 0.861740 0.801494 0.518100 0.086 Uiso 1 1 calc R U . . .
C49 C 0.9451(2) 0.7957(4) 0.53048(13) 0.0839(13) Uani 1 1 d . . . . .
H49 H 0.953710 0.857489 0.549537 0.101 Uiso 1 1 calc R U . . .
C50 C 0.98719(19) 0.7390(5) 0.52093(14) 0.0835(12) Uani 1 1 d . . . . .
H50 H 1.024228 0.761799 0.533688 0.100 Uiso 1 1 calc R U . . .
C51 C 0.97477(17) 0.6498(4) 0.49292(13) 0.0818(12) Uani 1 1 d . . . . .
H51 H 1.003284 0.613000 0.486054 0.098 Uiso 1 1 calc R U . . .
C52 C 0.91975(16) 0.6129(4) 0.47443(12) 0.0732(11) Uani 1 1 d . . . . .
H52 H 0.911721 0.550971 0.455436 0.088 Uiso 1 1 calc R U . . .
C53 C 0.69813(17) 0.7467(4) 0.29396(10) 0.0683(10) Uani 1 1 d . . . . .
C54 C 0.7298(2) 0.6852(5) 0.27526(12) 0.0838(13) Uani 1 1 d . . . . .
H54 H 0.746979 0.609951 0.285284 0.101 Uiso 1 1 calc R U . . .
C55 C 0.7364(2) 0.7341(6) 0.24176(14) 0.0975(15) Uani 1 1 d . . . . .
H55 H 0.757570 0.691532 0.229371 0.117 Uiso 1 1 calc R U . . .
C56 C 0.7119(3) 0.8441(6) 0.22726(15) 0.1063(18) Uani 1 1 d . . . . .
H56 H 0.716578 0.877216 0.204973 0.128 Uiso 1 1 calc R U . . .
C57 C 0.6803(2) 0.9069(5) 0.24498(15) 0.1033(16) Uani 1 1 d . . . . .
H57 H 0.663424 0.982122 0.234704 0.124 Uiso 1 1 calc R U . . .
C58 C 0.6735(2) 0.8577(5) 0.27872(13) 0.0882(13) Uani 1 1 d . . . . .
H58 H 0.652047 0.900562 0.290841 0.106 Uiso 1 1 calc R U . . .
N1 N 0.61726(12) 0.4734(3) 0.42596(8) 0.0592(8) Uani 1 1 d . . . . .
N3 N 0.74130(12) 0.6399(3) 0.39944(8) 0.0618(8) Uani 1 1 d . . . . .
O1 O 0.81559(15) 0.2719(3) 0.68640(8) 0.0987(10) Uani 1 1 d . . . . .
O2 O 1.02446(15) 0.5722(4) 0.64238(10) 0.1216(13) Uani 1 1 d . . . . .
N2 N 0.73433(12) 0.5294(3) 0.47170(8) 0.0604(8) Uani 1 1 d D . . . .
N4 N 0.62430(13) 0.5915(3) 0.35609(9) 0.0651(8) Uani 1 1 d D . . . .
H2A H 0.7102(13) 0.537(4) 0.4485(7) 0.078 Uiso 1 1 d D U . . .
H4A H 0.6478(14) 0.586(4) 0.3796(7) 0.078 Uiso 1 1 d D U . . .

loop_
_atom_site_aniso_label
_atom_site_aniso_U_11
_atom_site_aniso_U_22
_atom_site_aniso_U_33
_atom_site_aniso_U_23
_atom_site_aniso_U_13
_atom_site_aniso_U_12
C1 0.058(2) 0.072(2) 0.053(2) -0.0009(17) 0.0158(18) -0.0023(17)
C2 0.062(2) 0.080(3) 0.063(2) -0.0012(19) 0.0197(19) -0.0134(19)
C3 0.071(3) 0.074(3) 0.061(2) 0.0021(19) 0.026(2) -0.014(2)
C4 0.060(2) 0.062(2) 0.056(2) -0.0020(17) 0.0214(18) -0.0036(17)
C5 0.061(2) 0.060(2) 0.0497(19) -0.0010(16) 0.0205(17) -0.0028(16)
C6 0.060(2) 0.062(2) 0.0507(19) -0.0010(16) 0.0201(17) -0.0002(17)
C7 0.065(2) 0.060(2) 0.053(2) 0.0022(16) 0.0188(18) 0.0025(17)
C8 0.059(2) 0.059(2) 0.053(2) 0.0018(16) 0.0175(17) 0.0030(17)
C9 0.055(2) 0.061(2) 0.0528(19) -0.0001(16) 0.0165(16) 0.0016(16)
C10 0.060(2) 0.062(2) 0.055(2) 0.0005(16) 0.0207(17) -0.0002(17)
C11 0.054(2) 0.067(2) 0.057(2) 0.0042(17) 0.0182(17) -0.0001(17)
C12 0.060(2) 0.077(3) 0.062(2) 0.0014(18) 0.0214(19) -0.0055(18)
C13 0.070(3) 0.075(3) 0.062(2) 0.0049(18) 0.029(2) -0.0055(19)
C14 0.069(2) 0.064(2) 0.053(2) 0.0036(17) 0.0205(18) -0.0028(18)
C15 0.066(2) 0.076(3) 0.054(2) 0.0070(18) 0.0228(18) -0.0004(19)
C16 0.068(2) 0.075(3) 0.054(2) 0.0033(18) 0.0232(19) -0.0010(19)
C17 0.067(3) 0.118(4) 0.053(2) 0.011(2) 0.015(2) -0.008(2)
C18 0.066(3) 0.111(3) 0.056(2) 0.008(2) 0.010(2) -0.009(2)
C19 0.059(2) 0.085(3) 0.055(2) 0.0006(19) 0.0167(18) -0.0046(19)
C20 0.055(2) 0.081(3) 0.055(2) -0.0008(18) 0.0139(17) -0.0023(18)
C21 0.065(3) 0.102(3) 0.054(2) 0.000(2) 0.0172(19) -0.013(2)
C22 0.070(3) 0.123(4) 0.081(3) 0.000(3) 0.018(2) 0.007(3)
C23 0.071(3) 0.160(6) 0.096(4) -0.005(4) 0.020(3) 0.014(3)
C24 0.073(4) 0.166(6) 0.079(3) 0.008(4) 0.011(3) -0.019(4)
C25 0.099(4) 0.134(5) 0.101(4) 0.000(4) 0.010(3) -0.040(4)
C26 0.088(3) 0.110(4) 0.093(3) 0.000(3) 0.005(3) -0.021(3)
C27 0.065(2) 0.073(3) 0.053(2) 0.0029(18) 0.0222(18) -0.0100(19)
C28 0.096(3) 0.066(3) 0.063(2) 0.005(2) 0.020(2) -0.006(2)
C29 0.112(4) 0.079(3) 0.082(3) 0.016(3) 0.018(3) -0.020(3)
C30 0.112(4) 0.113(4) 0.070(3) 0.010(3) 0.034(3) -0.035(3)
C31 0.096(3) 0.122(4) 0.070(3) 0.000(3) 0.040(3) -0.018(3)
C32 0.077(3) 0.091(3) 0.065(2) 0.004(2) 0.031(2) -0.005(2)
C33 0.064(2) 0.065(2) 0.0485(19) 0.0021(17) 0.0170(17) 0.0027(18)
C34 0.083(3) 0.081(3) 0.059(2) 0.005(2) 0.030(2) 0.019(2)
C35 0.098(3) 0.078(3) 0.059(2) 0.013(2) 0.033(2) 0.026(2)
C36 0.086(3) 0.085(3) 0.053(2) 0.010(2) 0.025(2) 0.008(2)
C37 0.090(3) 0.081(3) 0.056(2) -0.004(2) 0.031(2) 0.008(2)
C38 0.077(3) 0.069(3) 0.061(2) -0.0003(19) 0.022(2) 0.0046(19)
C39 0.198(6) 0.139(5) 0.089(4) 0.055(4) 0.070(4) 0.070(5)
C40 0.061(2) 0.066(2) 0.054(2) 0.0002(17) 0.0152(17) -0.0028(18)
C41 0.070(3) 0.073(3) 0.066(2) -0.0036(19) 0.013(2) 0.004(2)
C42 0.066(3) 0.096(3) 0.074(3) 0.002(2) 0.012(2) 0.005(2)
C43 0.070(3) 0.104(4) 0.065(3) 0.004(2) -0.001(2) -0.008(3)
C44 0.090(3) 0.099(4) 0.066(3) -0.016(2) 0.010(2) -0.005(3)
C45 0.074(3) 0.084(3) 0.070(3) -0.011(2) 0.017(2) -0.001(2)
C46 0.092(5) 0.171(6) 0.132(5) 0.015(4) -0.003(4) -0.007(4)
C47 0.058(2) 0.061(2) 0.060(2) 0.0027(17) 0.0192(17) -0.0021(17)
C48 0.070(3) 0.066(3) 0.076(3) -0.006(2) 0.022(2) -0.006(2)
C49 0.089(3) 0.076(3) 0.080(3) -0.009(2) 0.020(3) -0.014(2)
C50 0.068(3) 0.092(3) 0.087(3) 0.005(3) 0.021(2) -0.015(2)
C51 0.061(3) 0.099(3) 0.086(3) 0.003(3) 0.027(2) -0.001(2)
C52 0.065(3) 0.087(3) 0.071(3) -0.004(2) 0.027(2) -0.002(2)
C53 0.076(3) 0.077(3) 0.050(2) 0.0016(19) 0.0193(19) -0.011(2)
C54 0.101(3) 0.096(3) 0.063(2) -0.003(2) 0.041(2) -0.014(3)
C55 0.104(4) 0.127(5) 0.073(3) -0.012(3) 0.043(3) -0.029(3)
C56 0.119(4) 0.131(5) 0.068(3) 0.012(3) 0.030(3) -0.041(4)
C57 0.112(4) 0.106(4) 0.080(3) 0.030(3) 0.017(3) -0.013(3)
C58 0.093(3) 0.097(3) 0.069(3) 0.013(2) 0.019(2) 0.003(3)
N1 0.0613(19) 0.0651(19) 0.0511(16) -0.0009(13) 0.0190(14) -0.0005(14)
N3 0.0623(19) 0.068(2) 0.0560(17) 0.0013(14) 0.0215(15) -0.0028(14)
O1 0.138(3) 0.105(2) 0.0599(17) 0.0203(16) 0.0429(18) 0.032(2)
O2 0.081(2) 0.161(4) 0.092(2) -0.013(2) -0.0107(19) -0.006(2)
N2 0.0545(19) 0.074(2) 0.0496(17) 0.0051(15) 0.0143(14) -0.0020(15)
N4 0.060(2) 0.084(2) 0.0506(17) 0.0023(16) 0.0167(15) -0.0053(16)

loop_
_atom_type_symbol
_atom_type_description
_atom_type_scat_dispersion_real
_atom_type_scat_dispersion_imag
_atom_type_scat_source
C C 0.0181 0.0091 'International Tables Vol C Tables 4.2.6.8 and 6.1.1.4'
H H 0.0000 0.0000 'International Tables Vol C Tables 4.2.6.8 and 6.1.1.4'
N N 0.0311 0.0180 'International Tables Vol C Tables 4.2.6.8 and 6.1.1.4'
O O 0.0492 0.0322 'International Tables Vol C Tables 4.2.6.8 and 6.1.1.4'

loop_
_geom_angle_atom_site_label_1
_geom_angle_atom_site_label_2
_geom_angle_atom_site_label_3
_geom_angle
_geom_angle_site_symmetry_1
_geom_angle_site_symmetry_3
_geom_angle_publ_flag
N1 C1 C20 125.4(3) . . ?
N1 C1 C2 110.7(3) . . ?
C20 C1 C2 123.9(3) . . ?
C3 C2 C1 106.9(3) . . ?
C3 C2 H2 126.6 . . ?
C1 C2 H2 126.6 . . ?
C2 C3 C4 107.6(3) . . ?
C2 C3 H3 126.2 . . ?
C4 C3 H3 126.2 . . ?
N1 C4 C5 127.6(3) . . ?
N1 C4 C3 109.4(3) . . ?
C5 C4 C3 123.0(3) . . ?
C4 C5 C6 125.6(3) . . ?
C4 C5 C27 116.0(3) . . ?
C6 C5 C27 118.4(3) . . ?
N2 C6 C5 125.4(3) . . ?
N2 C6 C7 106.7(3) . . ?
C5 C6 C7 127.9(3) . . ?
C8 C7 C6 107.9(3) . . ?
C8 C7 C33 121.9(3) . . ?
C6 C7 C33 130.0(3) . . ?
C7 C8 C9 107.9(3) . . ?
C7 C8 C40 121.5(3) . . ?
C9 C8 C40 130.6(3) . . ?
N2 C9 C10 125.3(3) . . ?
N2 C9 C8 106.6(3) . . ?
C10 C9 C8 128.1(3) . . ?
C9 C10 C11 126.1(3) . . ?
C9 C10 C47 118.5(3) . . ?
C11 C10 C47 115.5(3) . . ?
N3 C11 C10 127.3(3) . . ?
N3 C11 C12 109.4(3) . . ?
C10 C11 C12 123.3(3) . . ?
C13 C12 C11 107.4(3) . . ?
C13 C12 H12 126.3 . . ?
C11 C12 H12 126.3 . . ?
C12 C13 C14 107.6(3) . . ?
C12 C13 H13 126.2 . . ?
C14 C13 H13 126.2 . . ?
N3 C14 C15 126.8(3) . . ?
N3 C14 C13 109.2(3) . . ?
C15 C14 C13 124.0(3) . . ?
C16 C15 C14 124.8(3) . . ?
C16 C15 C53 117.4(3) . . ?
C14 C15 C53 117.8(3) . . ?
N4 C16 C15 126.6(3) . . ?
N4 C16 C17 106.8(3) . . ?
C15 C16 C17 126.6(3) . . ?
C18 C17 C16 107.5(4) . . ?
C18 C17 H17 126.3 . . ?
C16 C17 H17 126.3 . . ?
C17 C18 C19 109.1(4) . . ?
C17 C18 H18 125.4 . . ?
C19 C18 H18 125.4 . . ?
N4 C19 C20 127.0(3) . . ?
N4 C19 C18 106.3(3) . . ?
C20 C19 C18 126.7(4) . . ?
C1 C20 C19 125.3(3) . . ?
C1 C20 C21 118.4(3) . . ?
C19 C20 C21 116.3(3) . . ?
C26 C21 C22 117.6(4) . . ?
C26 C21 C20 122.0(4) . . ?
C22 C21 C20 120.4(4) . . ?
C23 C22 C21 121.5(5) . . ?
C23 C22 H22 119.2 . . ?
C21 C22 H22 119.2 . . ?
C24 C23 C22 119.7(6) . . ?
C24 C23 H23 120.1 . . ?
C22 C23 H23 120.1 . . ?
C25 C24 C23 121.0(6) . . ?
C25 C24 H24 119.5 . . ?
C23 C24 H24 119.5 . . ?
C24 C25 C26 119.4(6) . . ?
C24 C25 H25 120.3 . . ?
C26 C25 H25 120.3 . . ?
C21 C26 C25 120.8(6) . . ?
C21 C26 H26 119.6 . . ?
C25 C26 H26 119.6 . . ?
C28 C27 C32 119.4(4) . . ?
C28 C27 C5 121.8(4) . . ?
C32 C27 C5 118.7(4) . . ?
C27 C28 C29 119.9(4) . . ?
C27 C28 H28 120.0 . . ?
C29 C28 H28 120.0 . . ?
C30 C29 C28 120.0(5) . . ?
C30 C29 H29 120.0 . . ?
C28 C29 H29 120.0 . . ?
C31 C30 C29 120.3(5) . . ?
C31 C30 H30 119.9 . . ?
C29 C30 H30 119.9 . . ?
C30 C31 C32 119.8(5) . . ?
C30 C31 H31 120.1 . . ?
C32 C31 H31 120.1 . . ?
C31 C32 C27 120.4(4) . . ?
C31 C32 H32 119.8 . . ?
C27 C32 H32 119.8 . . ?
C34 C33 C38 118.4(3) . . ?
C34 C33 C7 119.7(3) . . ?
C38 C33 C7 121.7(3) . . ?
C33 C34 C35 122.3(4) . . ?
C33 C34 H34 118.9 . . ?
C35 C34 H34 118.9 . . ?
C36 C35 C34 118.7(4) . . ?
C36 C35 H35 120.7 . . ?
C34 C35 H35 120.7 . . ?
O1 C36 C35 124.1(4) . . ?
O1 C36 C37 116.4(4) . . ?
C35 C36 C37 119.5(4) . . ?
C38 C37 C36 121.2(4) . . ?
C38 C37 H37 119.4 . . ?
C36 C37 H37 119.4 . . ?
C37 C38 C33 120.0(4) . . ?
C37 C38 H38 120.0 . . ?
C33 C38 H38 120.0 . . ?
O1 C39 H39A 109.5 . . ?
O1 C39 H39B 109.5 . . ?
H39A C39 H39B 109.5 . . ?
O1 C39 H39C 109.5 . . ?
H39A C39 H39C 109.5 . . ?
H39B C39 H39C 109.5 . . ?
C41 C40 C45 117.8(4) . . ?
C41 C40 C8 121.7(3) . . ?
C45 C40 C8 120.2(3) . . ?
C40 C41 C42 122.3(4) . . ?
C40 C41 H41 118.8 . . ?
C42 C41 H41 118.8 . . ?
C43 C42 C41 118.9(4) . . ?
C43 C42 H42 120.5 . . ?
C41 C42 H42 120.5 . . ?
C42 C43 C44 120.1(4) . . ?
C42 C43 O2 124.3(5) . . ?
C44 C43 O2 115.6(4) . . ?
C43 C44 C45 120.1(4) . . ?
C43 C44 H44 119.9 . . ?
C45 C44 H44 119.9 . . ?
C44 C45 C40 120.6(4) . . ?
C44 C45 H45 119.7 . . ?
C40 C45 H45 119.7 . . ?
O2 C46 H46A 109.5 . . ?
O2 C46 H46B 109.5 . . ?
H46A C46 H46B 109.5 . . ?
O2 C46 H46C 109.5 . . ?
H46A C46 H46C 109.5 . . ?
H46B C46 H46C 109.5 . . ?
C52 C47 C48 118.2(4) . . ?
C52 C47 C10 121.3(3) . . ?
C48 C47 C10 120.5(3) . . ?
C49 C48 C47 120.5(4) . . ?
C49 C48 H48 119.7 . . ?
C47 C48 H48 119.7 . . ?
C50 C49 C48 120.2(4) . . ?
C50 C49 H49 119.9 . . ?
C48 C49 H49 119.9 . . ?
C51 C50 C49 120.0(4) . . ?
C51 C50 H50 120.0 . . ?
C49 C50 H50 120.0 . . ?
C50 C51 C52 120.4(4) . . ?
C50 C51 H51 119.8 . . ?
C52 C51 H51 119.8 . . ?
C47 C52 C51 120.6(4) . . ?
C47 C52 H52 119.7 . . ?
C51 C52 H52 119.7 . . ?
C58 C53 C54 118.4(4) . . ?
C58 C53 C15 121.4(4) . . ?
C54 C53 C15 120.2(4) . . ?
C53 C54 C55 121.1(5) . . ?
C53 C54 H54 119.5 . . ?
C55 C54 H54 119.5 . . ?
C56 C55 C54 119.6(5) . . ?
C56 C55 H55 120.2 . . ?
C54 C55 H55 120.2 . . ?
C55 C56 C57 120.7(5) . . ?
C55 C56 H56 119.6 . . ?
C57 C56 H56 119.6 . . ?
C56 C57 C58 119.8(5) . . ?
C56 C57 H57 120.1 . . ?
C58 C57 H57 120.1 . . ?
C53 C58 C57 120.4(5) . . ?
C53 C58 H58 119.8 . . ?
C57 C58 H58 119.8 . . ?
C4 N1 C1 105.5(3) . . ?
C11 N3 C14 106.5(3) . . ?
C36 O1 C39 117.0(4) . . ?
C43 O2 C46 117.7(5) . . ?
C9 N2 C6 110.8(3) . . ?
C9 N2 H2A 129(3) . . ?
C6 N2 H2A 120(3) . . ?
C19 N4 C16 110.3(3) . . ?
C19 N4 H4A 129(3) . . ?
C16 N4 H4A 121(3) . . ?

loop_
_geom_bond_atom_site_label_1
_geom_bond_atom_site_label_2
_geom_bond_distance
_geom_bond_site_symmetry_2
_geom_bond_publ_flag
C1 N1 1.387(4) . ?
C1 C20 1.392(5) . ?
C1 C2 1.434(5) . ?
C2 C3 1.348(5) . ?
C2 H2 0.9300 . ?
C3 C4 1.455(5) . ?
C3 H3 0.9300 . ?
C4 N1 1.381(4) . ?
C4 C5 1.397(5) . ?
C5 C6 1.403(5) . ?
C5 C27 1.505(5) . ?
C6 N2 1.375(4) . ?
C6 C7 1.454(5) . ?
C7 C8 1.366(5) . ?
C7 C33 1.489(5) . ?
C8 C9 1.456(5) . ?
C8 C40 1.491(5) . ?
C9 N2 1.374(4) . ?
C9 C10 1.402(5) . ?
C10 C11 1.403(5) . ?
C10 C47 1.493(5) . ?
C11 N3 1.373(4) . ?
C11 C12 1.448(5) . ?
C12 C13 1.340(5) . ?
C12 H12 0.9300 . ?
C13 C14 1.442(5) . ?
C13 H13 0.9300 . ?
C14 N3 1.383(4) . ?
C14 C15 1.395(5) . ?
C15 C16 1.390(5) . ?
C15 C53 1.493(5) . ?
C16 N4 1.373(5) . ?
C16 C17 1.438(5) . ?
C17 C18 1.347(6) . ?
C17 H17 0.9300 . ?
C18 C19 1.432(5) . ?
C18 H18 0.9300 . ?
C19 N4 1.365(5) . ?
C19 C20 1.400(5) . ?
C20 C21 1.484(5) . ?
C21 C26 1.369(6) . ?
C21 C22 1.388(6) . ?
C22 C23 1.385(7) . ?
C22 H22 0.9300 . ?
C23 C24 1.359(8) . ?
C23 H23 0.9300 . ?
C24 C25 1.348(8) . ?
C24 H24 0.9300 . ?
C25 C26 1.423(7) . ?
C25 H25 0.9300 . ?
C26 H26 0.9300 . ?
C27 C28 1.366(5) . ?
C27 C32 1.392(5) . ?
C28 C29 1.398(6) . ?
C28 H28 0.9300 . ?
C29 C30 1.382(7) . ?
C29 H29 0.9300 . ?
C30 C31 1.362(7) . ?
C30 H30 0.9300 . ?
C31 C32 1.389(6) . ?
C31 H31 0.9300 . ?
C32 H32 0.9300 . ?
C33 C34 1.374(5) . ?
C33 C38 1.388(5) . ?
C34 C35 1.389(5) . ?
C34 H34 0.9300 . ?
C35 C36 1.378(5) . ?
C35 H35 0.9300 . ?
C36 O1 1.376(4) . ?
C36 C37 1.386(6) . ?
C37 C38 1.373(5) . ?
C37 H37 0.9300 . ?
C38 H38 0.9300 . ?
C39 O1 1.389(6) . ?
C39 H39A 0.9600 . ?
C39 H39B 0.9600 . ?
C39 H39C 0.9600 . ?
C40 C41 1.374(5) . ?
C40 C45 1.383(5) . ?
C41 C42 1.378(5) . ?
C41 H41 0.9300 . ?
C42 C43 1.369(6) . ?
C42 H42 0.9300 . ?
C43 C44 1.378(6) . ?
C43 O2 1.386(5) . ?
C44 C45 1.381(6) . ?
C44 H44 0.9300 . ?
C45 H45 0.9300 . ?
C46 O2 1.409(7) . ?
C46 H46A 0.9600 . ?
C46 H46B 0.9600 . ?
C46 H46C 0.9600 . ?
C47 C52 1.383(5) . ?
C47 C48 1.388(5) . ?
C48 C49 1.381(6) . ?
C48 H48 0.9300 . ?
C49 C50 1.372(6) . ?
C49 H49 0.9300 . ?
C50 C51 1.355(6) . ?
C50 H50 0.9300 . ?
C51 C52 1.388(6) . ?
C51 H51 0.9300 . ?
C52 H52 0.9300 . ?
C53 C58 1.370(6) . ?
C53 C54 1.385(6) . ?
C54 C55 1.389(6) . ?
C54 H54 0.9300 . ?
C55 C56 1.353(8) . ?
C55 H55 0.9300 . ?
C56 C57 1.365(8) . ?
C56 H56 0.9300 . ?
C57 C58 1.401(7) . ?
C57 H57 0.9300 . ?
C58 H58 0.9300 . ?
N2 H2A 0.864(18) . ?
N4 H4A 0.865(19) . ?

loop_
_geom_hbond_atom_site_label_D
_geom_hbond_atom_site_label_H
_geom_hbond_atom_site_label_A
_geom_hbond_distance_DH
_geom_hbond_distance_HA
_geom_hbond_distance_DA
_geom_hbond_angle_DHA
_geom_hbond_site_symmetry_A
_geom_hbond_publ_flag
N2 H2A N1 0.864(18) 2.32(3) 2.937(4) 128(3) . yes
N2 H2A N3 0.864(18) 2.45(4) 2.946(4) 117(3) . yes
N4 H4A N1 0.865(19) 2.41(4) 2.902(4) 117(3) . yes
N4 H4A N3 0.865(19) 2.31(3) 2.902(4) 126(3) . yes

loop_
_geom_torsion_atom_site_label_1
_geom_torsion_atom_site_label_2
_geom_torsion_atom_site_label_3
_geom_torsion_atom_site_label_4
_geom_torsion
_geom_torsion_site_symmetry_1
_geom_torsion_site_symmetry_2
_geom_torsion_site_symmetry_3
_geom_torsion_site_symmetry_4
_geom_torsion_publ_flag
N1 C1 C2 C3 -0.2(5) . . . . ?
C20 C1 C2 C3 -178.4(4) . . . . ?
C1 C2 C3 C4 0.5(4) . . . . ?
C2 C3 C4 N1 -0.6(4) . . . . ?
C2 C3 C4 C5 178.2(4) . . . . ?
N1 C4 C5 C6 -1.0(6) . . . . ?
C3 C4 C5 C6 -179.7(3) . . . . ?
N1 C4 C5 C27 176.3(3) . . . . ?
C3 C4 C5 C27 -2.4(5) . . . . ?
C4 C5 C6 N2 0.7(6) . . . . ?
C27 C5 C6 N2 -176.6(3) . . . . ?
C4 C5 C6 C7 -179.2(4) . . . . ?
C27 C5 C6 C7 3.6(6) . . . . ?
N2 C6 C7 C8 -0.4(4) . . . . ?
C5 C6 C7 C8 179.5(3) . . . . ?
N2 C6 C7 C33 -176.6(4) . . . . ?
C5 C6 C7 C33 3.3(6) . . . . ?
C6 C7 C8 C9 1.0(4) . . . . ?
C33 C7 C8 C9 177.5(3) . . . . ?
C6 C7 C8 C40 -178.8(3) . . . . ?
C33 C7 C8 C40 -2.2(5) . . . . ?
C7 C8 C9 N2 -1.3(4) . . . . ?
C40 C8 C9 N2 178.5(3) . . . . ?
C7 C8 C9 C10 179.7(4) . . . . ?
C40 C8 C9 C10 -0.6(6) . . . . ?
N2 C9 C10 C11 -1.5(6) . . . . ?
C8 C9 C10 C11 177.4(4) . . . . ?
N2 C9 C10 C47 178.5(3) . . . . ?
C8 C9 C10 C47 -2.6(6) . . . . ?
C9 C10 C11 N3 0.5(6) . . . . ?
C47 C10 C11 N3 -179.6(3) . . . . ?
C9 C10 C11 C12 179.6(4) . . . . ?
C47 C10 C11 C12 -0.5(5) . . . . ?
N3 C11 C12 C13 -0.7(4) . . . . ?
C10 C11 C12 C13 -179.9(4) . . . . ?
C11 C12 C13 C14 0.8(4) . . . . ?
C12 C13 C14 N3 -0.7(4) . . . . ?
C12 C13 C14 C15 177.4(4) . . . . ?
N3 C14 C15 C16 1.8(7) . . . . ?
C13 C14 C15 C16 -176.0(4) . . . . ?
N3 C14 C15 C53 -177.9(4) . . . . ?
C13 C14 C15 C53 4.3(6) . . . . ?
C14 C15 C16 N4 -1.4(7) . . . . ?
C53 C15 C16 N4 178.4(4) . . . . ?
C14 C15 C16 C17 -177.9(4) . . . . ?
C53 C15 C16 C17 1.9(6) . . . . ?
N4 C16 C17 C18 0.8(5) . . . . ?
C15 C16 C17 C18 177.9(4) . . . . ?
C16 C17 C18 C19 -0.3(5) . . . . ?
C17 C18 C19 N4 -0.3(5) . . . . ?
C17 C18 C19 C20 -178.1(4) . . . . ?
N1 C1 C20 C19 2.2(7) . . . . ?
C2 C1 C20 C19 -179.9(4) . . . . ?
N1 C1 C20 C21 -175.2(4) . . . . ?
C2 C1 C20 C21 2.7(6) . . . . ?
N4 C19 C20 C1 -2.0(7) . . . . ?
C18 C19 C20 C1 175.3(4) . . . . ?
N4 C19 C20 C21 175.4(4) . . . . ?
C18 C19 C20 C21 -7.2(6) . . . . ?
C1 C20 C21 C26 -71.4(5) . . . . ?
C19 C20 C21 C26 111.0(5) . . . . ?
C1 C20 C21 C22 107.6(5) . . . . ?
C19 C20 C21 C22 -70.0(5) . . . . ?
C26 C21 C22 C23 -0.6(7) . . . . ?
C20 C21 C22 C23 -179.6(4) . . . . ?
C21 C22 C23 C24 0.3(8) . . . . ?
C22 C23 C24 C25 -0.2(9) . . . . ?
C23 C24 C25 C26 0.3(9) . . . . ?
C22 C21 C26 C25 0.7(7) . . . . ?
C20 C21 C26 C25 179.7(4) . . . . ?
C24 C25 C26 C21 -0.6(8) . . . . ?
C4 C5 C27 C28 101.0(4) . . . . ?
C6 C5 C27 C28 -81.4(5) . . . . ?
C4 C5 C27 C32 -76.9(5) . . . . ?
C6 C5 C27 C32 100.6(4) . . . . ?
C32 C27 C28 C29 -3.6(6) . . . . ?
C5 C27 C28 C29 178.4(4) . . . . ?
C27 C28 C29 C30 2.0(7) . . . . ?
C28 C29 C30 C31 0.2(7) . . . . ?
C29 C30 C31 C32 -0.7(7) . . . . ?
C30 C31 C32 C27 -1.0(7) . . . . ?
C28 C27 C32 C31 3.2(6) . . . . ?
C5 C27 C32 C31 -178.8(4) . . . . ?
C8 C7 C33 C34 -71.2(5) . . . . ?
C6 C7 C33 C34 104.5(5) . . . . ?
C8 C7 C33 C38 102.5(5) . . . . ?
C6 C7 C33 C38 -81.8(5) . . . . ?
C38 C33 C34 C35 1.2(6) . . . . ?
C7 C33 C34 C35 175.1(4) . . . . ?
C33 C34 C35 C36 -0.5(7) . . . . ?
C34 C35 C36 O1 -179.7(4) . . . . ?
C34 C35 C36 C37 -0.4(7) . . . . ?
O1 C36 C37 C38 179.9(4) . . . . ?
C35 C36 C37 C38 0.6(7) . . . . ?
C36 C37 C38 C33 0.1(7) . . . . ?
C34 C33 C38 C37 -1.0(6) . . . . ?
C7 C33 C38 C37 -174.8(4) . . . . ?
C7 C8 C40 C41 104.7(5) . . . . ?
C9 C8 C40 C41 -75.0(5) . . . . ?
C7 C8 C40 C45 -68.9(5) . . . . ?
C9 C8 C40 C45 111.4(5) . . . . ?
C45 C40 C41 C42 -2.4(6) . . . . ?
C8 C40 C41 C42 -176.1(4) . . . . ?
C40 C41 C42 C43 0.0(7) . . . . ?
C41 C42 C43 C44 2.4(7) . . . . ?
C41 C42 C43 O2 -177.5(4) . . . . ?
C42 C43 C44 C45 -2.5(7) . . . . ?
O2 C43 C44 C45 177.4(4) . . . . ?
C43 C44 C45 C40 0.2(7) . . . . ?
C41 C40 C45 C44 2.2(6) . . . . ?
C8 C40 C45 C44 176.1(4) . . . . ?
C9 C10 C47 C52 112.4(4) . . . . ?
C11 C10 C47 C52 -67.5(5) . . . . ?
C9 C10 C47 C48 -69.8(5) . . . . ?
C11 C10 C47 C48 110.3(4) . . . . ?
C52 C47 C48 C49 -2.3(6) . . . . ?
C10 C47 C48 C49 179.8(4) . . . . ?
C47 C48 C49 C50 1.4(7) . . . . ?
C48 C49 C50 C51 0.6(7) . . . . ?
C49 C50 C51 C52 -1.6(7) . . . . ?
C48 C47 C52 C51 1.3(6) . . . . ?
C10 C47 C52 C51 179.2(4) . . . . ?
C50 C51 C52 C47 0.7(7) . . . . ?
C16 C15 C53 C58 69.3(5) . . . . ?
C14 C15 C53 C58 -110.9(5) . . . . ?
C16 C15 C53 C54 -110.7(5) . . . . ?
C14 C15 C53 C54 69.0(5) . . . . ?
C58 C53 C54 C55 -0.3(6) . . . . ?
C15 C53 C54 C55 179.8(4) . . . . ?
C53 C54 C55 C56 0.5(7) . . . . ?
C54 C55 C56 C57 -0.6(8) . . . . ?
C55 C56 C57 C58 0.4(8) . . . . ?
C54 C53 C58 C57 0.1(7) . . . . ?
C15 C53 C58 C57 -180.0(4) . . . . ?
C56 C57 C58 C53 -0.2(7) . . . . ?
C5 C4 N1 C1 -178.3(4) . . . . ?
C3 C4 N1 C1 0.4(4) . . . . ?
C20 C1 N1 C4 178.0(4) . . . . ?
C2 C1 N1 C4 -0.1(4) . . . . ?
C10 C11 N3 C14 179.4(4) . . . . ?
C12 C11 N3 C14 0.2(4) . . . . ?
C15 C14 N3 C11 -177.7(4) . . . . ?
C13 C14 N3 C11 0.3(4) . . . . ?
C35 C36 O1 C39 -6.8(7) . . . . ?
C37 C36 O1 C39 173.9(5) . . . . ?
C42 C43 O2 C46 4.0(7) . . . . ?
C44 C43 O2 C46 -175.9(5) . . . . ?
C10 C9 N2 C6 -179.9(3) . . . . ?
C8 C9 N2 C6 1.0(4) . . . . ?
C5 C6 N2 C9 179.7(3) . . . . ?
C7 C6 N2 C9 -0.4(4) . . . . ?
C20 C19 N4 C16 178.6(4) . . . . ?
C18 C19 N4 C16 0.8(5) . . . . ?
C15 C16 N4 C19 -178.1(4) . . . . ?
C17 C16 N4 C19 -1.0(5) . . . . ?
